data_2106126
loop_
_publ_author_name
'van Reuth, E.C.'
'Waterstrat, R.M.'

_publ_section_title
;
 Atomic ordering in binary A15-type phases
;
_journal_name_full 'Acta Crystallographica B (24,1968-38,1982)'
_journal_page_first 186
_journal_page_last 196
_journal_volume 24
_journal_year 1968
_chemical_formula_sum 'Nb3 Pt'
_space_group_IT_number 223
_symmetry_space_group_name_Hall '-P 4n 2 3'
_symmetry_space_group_name_H-M 'P m -3 n'
_cell_angle_alpha 90
_cell_angle_beta 90
_cell_angle_gamma 90
_cell_formula_units_Z 2
_cell_length_a 5.1524
_cell_length_b 5.1524
_cell_length_c 5.1524
_cell_volume 136.782
_citation_journal_id_ASTM ACBCAR
_cod_data_source_file vanReuth_ACBCAR_1968_1373.cif
_cod_data_source_block Nb3Pt1
_cod_original_cell_volume 136.7819
_cod_original_formula_sum 'Nb3 Pt1'
_cod_database_code 2106126

loop_
_symmetry_equiv_pos_as_xyz
x,y,z
-y+1/2,x+1/2,z+1/2
-x,-y,z
y+1/2,-x+1/2,z+1/2
x,-y,-z
y+1/2,x+1/2,-z+1/2
-x,y,-z
-y+1/2,-x+1/2,-z+1/2
z,x,y
-x+1/2,z+1/2,y+1/2
-z,-x,y
x+1/2,-z+1/2,y+1/2
z,-x,-y
x+1/2,z+1/2,-y+1/2
-z,x,-y
-x+1/2,-z+1/2,-y+1/2
y,z,x
y,-z,-x
z+1/2,y+1/2,-x+1/2
-y,z,-x
-z+1/2,-y+1/2,-x+1/2
-y,-z,x
z+1/2,-y+1/2,x+1/2
-z+1/2,y+1/2,x+1/2
-x,-y,-z
y-1/2,-x-1/2,-z-1/2
x,y,-z
-y-1/2,x-1/2,-z-1/2
-x,y,z
-y-1/2,-x-1/2,z-1/2
x,-y,z
y-1/2,x-1/2,z-1/2
-z,-x,-y
x-1/2,-z-1/2,-y-1/2
z,x,-y
-x-1/2,z-1/2,-y-1/2
-z,x,y
-x-1/2,-z-1/2,y-1/2
z,-x,y
x-1/2,z-1/2,y-1/2
-y,-z,-x
-y,z,x
-z-1/2,-y-1/2,x-1/2
y,-z,x
z-1/2,y-1/2,x-1/2
y,z,-x
-z-1/2,y-1/2,-x-1/2
z-1/2,-y-1/2,-x-1/2

loop_
_atom_site_label
_atom_site_type_symbol
_atom_site_fract_x
_atom_site_fract_y
_atom_site_fract_z
_atom_site_occupancy
_atom_site_U_iso_or_equiv
Pt1 Pt 0.25 0 0.5 0.017 0.0
Nb1 Nb 0.25 0 0.5 0.983 0.0
Nb2 Nb 0 0 0 0.052 0.0
Pt2 Pt 0 0 0 0.948 0.0
